data_4121956
loop_
_publ_author_name
'Graham, Alexander J.'
'Banu, Ana-Maria'
'D\"uren, Tina'
'Greenaway, Alex'
'McKellar, Scott C.'
'Mowat, John P. S.'
'Ward, Kenneth'
'Wright, Paul A.'
'Moggach, Stephen A.'

_publ_section_title
;
 Stabilization of Scandium Terephthalate MOFs against Reversible
 Amorphization and Structural Phase Transition by Guest Uptake at Extreme
 Pressure.
;
_journal_issue 24
_journal_name_full 'Journal of the American Chemical Society'
_journal_page_first 8606
_journal_page_last 8613
_journal_paper_doi 10.1021/ja411934f
_journal_volume 136
_journal_year 2014
_chemical_absolute_configuration ad
_chemical_formula_moiety 'C24 H6 N3 O18 Sc2'
_chemical_formula_sum 'C24 H6 N3 O18 Sc2'
_chemical_formula_weight 714.23
_space_group_IT_number 43
_symmetry_cell_setting orthorhombic
_symmetry_space_group_name_Hall 'F 2 -2d'
_symmetry_space_group_name_H-M 'F d d 2'
_atom_sites_solution_hydrogens difmap
_atom_sites_solution_primary other
_audit_creation_date 13-04-25
_audit_creation_method CRYSTALS_ver_14.40
_cell_angle_alpha 90
_cell_angle_beta 90
_cell_angle_gamma 90
_cell_formula_units_Z 8
_cell_length_a 18.621(2)
_cell_length_b 32.033(3)
_cell_length_c 8.6911(5)
_cell_measurement_reflns_used 1427
_cell_measurement_temperature 293
_cell_measurement_theta_max 23
_cell_measurement_theta_min 3
_cell_volume 5184.1(8)
_computing_cell_refinement 'Apex2 (Bruker AXS, 2006)'
_computing_data_collection 'Apex2 (Bruker AXS, 2006)'
_computing_data_reduction 'Apex2 (Bruker AXS, 2006)'
_computing_molecular_graphics 'CAMERON (Watkin et al., 1996)'
_computing_publication_material 'CRYSTALS (Betteridge et al., 2003)'
_computing_structure_refinement 'CRYSTALS (Betteridge et al., 2003)'
_computing_structure_solution 'USER DEFINED STRUCTURE SOLUTION'
_diffrn_ambient_temperature 293
_diffrn_measured_fraction_theta_full 0.657
_diffrn_measured_fraction_theta_max 0.619
_diffrn_measurement_device Area
_diffrn_measurement_device_type 'Bruker Kappa Apex2'
_diffrn_measurement_method \w
_diffrn_radiation_monochromator graphite
_diffrn_radiation_type 'Mo K\a'
_diffrn_radiation_wavelength 0.71073
_diffrn_reflns_av_R_equivalents 0.094
_diffrn_reflns_limit_h_max 16
_diffrn_reflns_limit_h_min -16
_diffrn_reflns_limit_k_max 32
_diffrn_reflns_limit_k_min -32
_diffrn_reflns_limit_l_max 9
_diffrn_reflns_limit_l_min -9
_diffrn_reflns_number 4133
_diffrn_reflns_theta_full 17.477
_diffrn_reflns_theta_max 23.303
_diffrn_reflns_theta_min 3.214
_diffrn_standards_number 0
_exptl_absorpt_coefficient_mu 0.624
_exptl_absorpt_correction_T_max 0.93
_exptl_absorpt_correction_T_min 0.42
_exptl_absorpt_correction_type multi-scan
_exptl_absorpt_process_details 'SADABS (Siemens, 1996)'
_exptl_crystal_colour colourless
_exptl_crystal_density_diffrn 1.830
_exptl_crystal_density_method 'not measured'
_exptl_crystal_description block
_exptl_crystal_F_000 2856
_exptl_crystal_size_max 0.220
_exptl_crystal_size_mid 0.120
_exptl_crystal_size_min 0.120
_refine_diff_density_max 0.77
_refine_diff_density_min -0.76
_refine_ls_abs_structure_details 'Flack (1983), 542 Friedel-pairs'
_refine_ls_abs_structure_Flack 0.23(19)
_refine_ls_extinction_method None
_refine_ls_goodness_of_fit_ref 0.9975
_refine_ls_hydrogen_treatment constr
_refine_ls_matrix_type full
_refine_ls_number_parameters 119
_refine_ls_number_reflns 1170
_refine_ls_number_restraints 131
_refine_ls_R_factor_all 0.1322
_refine_ls_R_factor_gt 0.1013
_refine_ls_shift/su_max 0.0033354
_refine_ls_shift/su_mean 0.0001113
_refine_ls_structure_factor_coef Fsqd
_refine_ls_weighting_details
;
 Method= Modified Sheldrick 
 w=1/[\s^2^(F^2^) + ( 0.10P)^2^ + 0.00P] 
 ,where P=(max(Fo^2^,0) + 2Fc^2^)/3 
;
_refine_ls_weighting_scheme calc
_refine_ls_wR_factor_all 0.2575
_refine_ls_wR_factor_gt 0.2409
_refine_ls_wR_factor_ref 0.2575
_reflns_limit_h_max 16
_reflns_limit_h_min 0
_reflns_limit_k_max 32
_reflns_limit_k_min 0
_reflns_limit_l_max 9
_reflns_limit_l_min -9
_reflns_number_gt 866
_reflns_number_total 1171
_reflns_threshold_expression I>2.0\s(I)
_oxford_diffrn_Wilson_B_factor 0.00
_oxford_diffrn_Wilson_scale 0.00
_oxford_refine_ls_r_factor_ref 0.1322
_oxford_refine_ls_scale 0.08457(12)
_oxford_reflns_number_all 1170
_oxford_reflns_threshold_expression_ref I>-10.0\s(I)
_oxford_structure_analysis_title 'Sc2NO2BDC3 in Fdd2'
_cod_data_source_file ScBDCNF4.cif
_cod_data_source_block ScBDCNO2_FC77_@_1.31_GPa
_cod_depositor_comments
;
The following automatic conversions were performed:

'_atom_sites_solution_primary' value 'Other' changed to 'other'
according to
/usr/data/users/saulius/crontab/automatic-downloads/rss-feeds/ACS/lib/dictionaries/cif_core.dic
dictionary named 'cif_core.dic' version 2.4.2 from 2011-04-26.

Automatic conversion script
Id: cif_fix_values 2281 2013-09-26 08:29:07Z andrius 

 Adding full bibliography for 4121943--4121962.cif.
;
_cod_original_cell_volume 5184.0(8)
_cod_original_sg_symbol_Hall 'F 2 -2d '
_cod_original_sg_symbol_H-M 'F d d 2 '
_cod_database_code 4121956

loop_
_symmetry_equiv_pos_as_xyz
x,y,z
x,y+1/2,z+1/2
x+1/2,y,z+1/2
x+1/2,y+1/2,z
-x+1/4,y+1/4,z+1/4
-x+1/4,y+3/4,z+3/4
-x+3/4,y+1/4,z+3/4
-x+3/4,y+3/4,z+1/4
x+1/4,-y+1/4,z+1/4
x+1/4,-y+3/4,z+3/4
x+3/4,-y+1/4,z+3/4
x+3/4,-y+3/4,z+1/4
-x+1/2,-y,z+1/2
-x+1/2,-y+1/2,z+1
-x+1,-y,z+1
-x+1,-y+1/2,z+1/2

loop_
_atom_site_label
_atom_site_type_symbol
_atom_site_fract_x
_atom_site_fract_y
_atom_site_fract_z
_atom_site_U_iso_or_equiv
_atom_site_occupancy
_atom_site_adp_type
_atom_site_refinement_flags_posn
_atom_site_refinement_flags_adp
_atom_site_disorder_group
Sc1 Sc 0.2548(2) 0.48834(9) 0.3164(5) 0.0334 1.0000 Uani . . .
C1 C 0.2479(9) 0.4315(3) 0.5927(8) 0.0438(17) 1.0000 Uiso D U .
C2 C 0.2783(10) 0.3904(3) 0.6466(9) 0.0449(17) 1.0000 Uiso D U .
C3 C 0.2887(9) 0.3848(4) 0.8016(9) 0.0456(18) 1.0000 Uiso D U .
C4 C 0.3252(8) 0.3498(4) 0.8600(9) 0.0459(18) 1.0000 Uiso D U .
C5 C 0.3489(9) 0.3209(4) 0.7499(9) 0.0458(17) 1.0000 Uiso D U .
C6 C 0.3384(9) 0.3268(4) 0.5972(10) 0.0461(18) 1.0000 Uiso D U .
C7 C 0.3001(9) 0.3609(3) 0.5416(9) 0.0460(18) 1.0000 Uiso D U .
C8 C 0.1485(5) 0.5297(5) 0.5540(11) 0.051(2) 1.0000 Uiso D U .
C9 C 0.0708(5) 0.5170(5) 0.5503(10) 0.053(2) 1.0000 Uiso D U .
C10 C 0.0349(3) 0.5082(3) 0.4134(11) 0.054(2) 1.0000 Uiso D U .
C11 C 0.0338(5) 0.5091(6) 0.6807(12) 0.055(2) 1.0000 Uiso D U .
C12 C 0.3555(8) 0.5352(4) 0.5599(10) 0.0460(17) 1.0000 Uiso D U .
O1 O 0.2410(7) 0.4366(3) 0.4499(9) 0.0435(19) 1.0000 Uiso D U .
O2 O 0.2285(7) 0.4586(3) 0.6864(9) 0.0429(19) 1.0000 Uiso D U .
O3 O 0.1795(6) 0.5242(4) 0.4309(10) 0.051(2) 1.0000 Uiso D U .
O4 O 0.3400(7) 0.5096(3) 0.4571(10) 0.047(2) 1.0000 Uiso D U .
O5 O 0.3317(7) 0.5347(3) 0.6905(10) 0.048(2) 1.0000 Uiso D U .
O6 O 0.1703(6) 0.5421(3) 0.6805(10) 0.051(2) 1.0000 Uiso D U .
O41 O 0.3977(10) 0.3771(6) 1.047(2) 0.127(8) 0.5000 Uiso D U .
O42 O 0.3162(12) 0.3297(6) 1.1026(19) 0.127(8) 0.5000 Uiso D U .
O71 O 0.2205(17) 0.3558(3) 0.362(3) 0.222(16) 0.5000 Uiso D U .
O72 O 0.344(2) 0.3635(3) 0.319(3) 0.222(16) 0.5000 Uiso D U .
O101 O 0.0725(6) 0.5637(5) 0.254(2) 0.087(6) 0.5000 Uiso D U 1
O102 O 0.0363(6) 0.5106(6) 0.1469(15) 0.087(6) 0.5000 Uiso D U .
N4 N 0.3493(9) 0.3527(5) 1.0171(12) 0.127(8) 0.5000 Uiso D U .
N7 N 0.2855(16) 0.3597(3) 0.3781(13) 0.222(16) 0.5000 Uiso D U .
N10 N 0.0463(5) 0.5289(4) 0.2682(12) 0.087(6) 0.5000 Uiso D U 1
H31 H 0.2710 0.4043 0.8719 0.0843 1.0000 Uiso R . .
H61 H 0.3505 0.3056 0.5280 0.0753 1.0000 Uiso R . .
H111 H 0.0562 0.5124 0.7769 0.1049 1.0000 Uiso R . .

loop_
_atom_site_aniso_label
_atom_site_aniso_U_11
_atom_site_aniso_U_22
_atom_site_aniso_U_33
_atom_site_aniso_U_23
_atom_site_aniso_U_13
_atom_site_aniso_U_12
Sc1 0.041(3) 0.0147(19) 0.0447(14) 0.0067(16) 0.0029(16) -0.0059(19)

loop_
_atom_type_symbol
_atom_type_scat_dispersion_real
_atom_type_scat_dispersion_imag
_atom_type_scat_Cromer_Mann_a1
_atom_type_scat_Cromer_Mann_b1
_atom_type_scat_Cromer_Mann_a2
_atom_type_scat_Cromer_Mann_b2
_atom_type_scat_Cromer_Mann_a3
_atom_type_scat_Cromer_Mann_b3
_atom_type_scat_Cromer_Mann_a4
_atom_type_scat_Cromer_Mann_b4
_atom_type_scat_Cromer_Mann_c
_atom_type_scat_source
C 0.0033 0.0016 2.3100 20.8439 1.0200 10.2075 1.5886 0.5687 0.8650 51.6512 0.2156 'International Tables Vol C 4.2.6.8 and 6.1.1.4'
H 0.0000 0.0000 0.4930 10.5109 0.3229 26.1257 0.1402 3.1424 0.0408 57.7998 0.0030 'International Tables Vol C 4.2.6.8 and 6.1.1.4'
N 0.0061 0.0033 12.2126 0.0057 3.1322 9.8933 2.0125 28.9975 1.1663 0.5826 -11.5290 'International Tables Vol C 4.2.6.8 and 6.1.1.4'
O 0.0106 0.0060 3.0485 13.2771 2.2868 5.7011 1.5463 0.3239 0.8670 32.9089 0.2508 'International Tables Vol C 4.2.6.8 and 6.1.1.4'
Sc 0.2519 0.3716 9.1890 9.0213 7.3679 0.5729 1.6409 136.1080 1.4680 51.3531 1.3329 'International Tables Vol C 4.2.6.8 and 6.1.1.4'

loop_
_geom_angle_atom_site_label_1
_geom_angle_site_symmetry_1
_geom_angle_atom_site_label_2
_geom_angle_atom_site_label_3
_geom_angle_site_symmetry_3
_geom_angle
_geom_angle_publ_flag
O5 13_564 Sc1 O6 13_564 93.1(5) yes
O5 13_564 Sc1 O2 13_564 96.9(4) yes
O6 13_564 Sc1 O2 13_564 88.5(4) yes
O5 13_564 Sc1 O1 . 85.1(4) yes
O6 13_564 Sc1 O1 . 91.6(4) yes
O2 13_564 Sc1 O1 . 178.0(5) yes
O5 13_564 Sc1 O3 . 85.7(5) yes
O6 13_564 Sc1 O3 . 173.0(4) yes
O2 13_564 Sc1 O3 . 84.8(4) yes
O1 . Sc1 O3 . 95.2(4) yes
O5 13_564 Sc1 O4 . 176.2(4) yes
O6 13_564 Sc1 O4 . 88.6(5) yes
O2 13_564 Sc1 O4 . 86.5(4) yes
O1 . Sc1 O4 . 91.6(4) yes
O3 . Sc1 O4 . 93.0(4) yes
C2 . C1 O1 . 117.3(6) yes
C2 . C1 O2 . 121.0(6) yes
O1 . C1 O2 . 121.7(6) yes
C1 . C2 C3 . 118.2(5) yes
C1 . C2 C7 . 120.4(5) yes
C3 . C2 C7 . 121.3(5) yes
C2 . C3 C4 . 121.8(6) yes
C2 . C3 H31 . 120.4 no
C4 . C3 H31 . 117.8 no
C3 . C4 C5 . 115.6(5) yes
C3 . C4 N4 . 116.2(6) yes
C5 . C4 N4 . 126.2(6) yes
C12 8_545 C5 C4 . 116.1(5) yes
C12 8_545 C5 C6 . 121.5(6) yes
C4 . C5 C6 . 122.0(6) yes
C5 . C6 C7 . 121.6(6) yes
C5 . C6 H61 . 119.6 no
C7 . C6 H61 . 118.1 no
C6 . C7 C2 . 117.5(6) yes
C6 . C7 N7 . 114.7(6) yes
C2 . C7 N7 . 127.8(6) yes
C9 . C8 O3 . 113.3(6) yes
C9 . C8 O6 . 115.0(6) yes
O3 . C8 O6 . 131.6(7) yes
C8 . C9 C10 . 122.4(5) yes
C8 . C9 C11 . 121.6(6) yes
C10 . C9 C11 . 115.6(6) yes
C10 15_464 C10 C9 . 121.4(3) yes
C10 15_464 C10 N10 . 108.0(6) yes
C9 . C10 N10 . 125.8(6) yes
C11 15_464 C11 C9 . 122.9(4) yes
C11 15_464 C11 H111 . 116.8 no
C9 . C11 H111 . 119.8 no
C5 7_554 C12 O4 . 112.3(6) yes
C5 7_554 C12 O5 . 122.2(6) yes
O4 . C12 O5 . 125.1(7) yes
Sc1 . O1 C1 . 130.8(8) yes
Sc1 13_565 O2 C1 . 152.8(12) yes
Sc1 . O3 C8 . 144.9(11) yes
Sc1 . O4 C12 . 143.0(12) yes
Sc1 13_565 O5 C12 . 140.8(8) yes
Sc1 13_565 O6 C8 . 125.2(11) yes
O71 10_555 O41 N4 . 159.8(14) yes
O41 12_454 O71 N7 . 149.2(17) yes
O102 15_464 O102 N10 . 110.5(6) yes
C4 . N4 O41 . 118.1(8) yes
C4 . N4 O42 . 112.5(8) yes
O41 . N4 O42 . 129.3(8) yes
C7 . N7 O71 . 107.4(8) yes
C7 . N7 O72 . 104.1(8) yes
O71 . N7 O72 . 148.4(8) yes
C10 . N10 O101 . 124.3(7) yes
C10 . N10 O102 . 120.9(7) yes
O101 . N10 O102 . 114.4(8) yes

loop_
_geom_bond_atom_site_label_1
_geom_bond_atom_site_label_2
_geom_bond_site_symmetry_2
_geom_bond_distance
_geom_bond_publ_flag
Sc1 O5 13_564 2.082(11) yes
Sc1 O6 13_564 2.071(11) yes
Sc1 O2 13_564 2.064(10) yes
Sc1 O1 . 2.040(10) yes
Sc1 O3 . 2.067(11) yes
Sc1 O4 . 2.116(12) yes
C1 C2 . 1.508(8) yes
C1 O1 . 1.258(8) yes
C1 O2 . 1.244(8) yes
C2 C3 . 1.372(8) yes
C2 C7 . 1.376(8) yes
C3 C4 . 1.406(8) yes
C3 H31 . 0.934 no
C4 C5 . 1.404(8) yes
C4 N4 . 1.440(9) yes
C5 C12 8_545 1.516(8) yes
C5 C6 . 1.355(8) yes
C6 C7 . 1.390(9) yes
C6 H61 . 0.935 no
C7 N7 . 1.448(10) yes
C8 C9 . 1.501(8) yes
C8 O3 . 1.229(8) yes
C8 O6 . 1.238(8) yes
C9 C10 . 1.393(8) yes
C9 C11 . 1.352(8) yes
C10 C10 15_464 1.404(9) yes
C10 N10 . 1.440(9) yes
C11 C11 15_464 1.386(10) yes
C11 H111 . 0.941 no
C12 O4 . 1.246(8) yes
C12 O5 . 1.218(8) yes
O41 O71 10_555 1.57(3) yes
O41 N4 . 1.219(10) yes
O42 N4 . 1.215(10) yes
O71 N7 . 1.224(10) yes
O72 N7 . 1.220(10) yes
O101 N10 . 1.225(10) yes
O102 O102 15_464 1.51(3) yes
O102 N10 . 1.221(9) yes
